data_8100606
loop_
_publ_author_name
'Mahadevan, I. B.'
'Russell, R. A. '
'Warrener, R. N. '
'Tiekink, E. R. T.'

_publ_section_title
;
Crystal structure of tetramethyl (1\a,2\b,3\a,5\a,6\b,7\a,8\b,9\a,11\a,12\b)-
4,10-dioxahexacyclo[5.5.1.0^2,6^.0^3,5^. 0^8,12^.0^9,11^]tridecane-3,5,9,11-
tetracarboxylate, C~19~H~20~O~10~
;
_journal_issue 2
_journal_name_full 'Zeitschrift f\"ur Kristallographie - New Crystal Structures'
_journal_page_first 207
_journal_page_last 208
_journal_volume 217
_journal_year 2002
_chemical_formula_moiety 'C19 H20 O10 '
_chemical_formula_structural 'C19 H20 O10 '
_chemical_formula_sum 'C19 H20 O10'
_chemical_formula_weight 408.36
_space_group_IT_number 14
_symmetry_cell_setting monoclinic
_symmetry_space_group_name_Hall '-P 2ybc'
_symmetry_space_group_name_H-M 'P 1 21/c 1'
_cell_angle_alpha 90
_cell_angle_beta 95.96(2)
_cell_angle_gamma 90
_cell_formula_units_Z 4
_cell_length_a 7.309(2)
_cell_length_b 12.471(3)
_cell_length_c 20.930(7)
_cell_measurement_temperature 293
_cell_volume 1897.5(8)
_diffrn_ambient_temperature 293
_exptl_crystal_density_diffrn 1.429
_cod_original_sg_symbol_H-M 'P 21/c'
_cod_original_formula_sum 'C19 H20 O10 '
_cod_database_code 8100606

loop_
_symmetry_equiv_pos_as_xyz
'  +x,  +y,  +z'
'  -x,1/2+y,1/2-z'
'  -x,  -y,  -z'
'  +x,1/2-y,1/2+z'

loop_
_atom_site_label
_atom_site_type_symbol
_atom_site_fract_x
_atom_site_fract_y
_atom_site_fract_z
_atom_site_U_iso_or_equiv
_atom_site_adp_type
_atom_site_occupancy
_atom_site_symmetry_multiplicity
_atom_site_calc_flag
_atom_site_refinement_flags
_atom_site_disorder_assembly
_atom_site_disorder_group
O4 O 0.8679(4) 0.6405(2) -0.13070(15) 0.0519(9) Uani 1 4 d . . .
O10 O 0.2727(4) 0.6347(3) -0.40866(15) 0.0599(9) Uani 1 4 d . . .
O14 O 0.5241(6) 0.8370(4) -0.10568(19) 0.0995(16) Uani 1 4 d . . .
O15 O 0.7106(5) 0.7486(3) -0.03486(18) 0.0858(13) Uani 1 4 d . . .
O16 O 0.5299(5) 0.4354(3) -0.10296(17) 0.0690(11) Uani 1 4 d . . .
O17 O 0.7947(4) 0.4842(3) -0.04670(15) 0.0628(10) Uani 1 4 d . . .
O18 O 0.1016(5) 0.4244(3) -0.3115(2) 0.0875(14) Uani 1 4 d . . .
O19 O 0.0368(5) 0.4696(3) -0.41422(17) 0.0706(11) Uani 1 4 d . . .
O20 O -0.0814(5) 0.6927(3) -0.3449(2) 0.0879(13) Uani 1 4 d . . .
O21 O 0.0799(4) 0.8425(3) -0.3445(2) 0.0701(11) Uani 1 4 d . . .
C1 C 0.4395(6) 0.7177(4) -0.2390(2) 0.0447(11) Uani 1 4 d . . .
H1 H 0.3881 0.7865 -0.2271 0.091(4) Uiso 1 4 calc R . .
C2 C 0.6435(6) 0.6996(4) -0.2138(2) 0.0446(11) Uani 1 4 d . . .
H2 H 0.7318 0.7391 -0.2370 0.091(4) Uiso 1 4 calc R . .
C3 C 0.6926(6) 0.6936(4) -0.1417(2) 0.0445(12) Uani 1 4 d . . .
C5 C 0.7080(6) 0.5733(4) -0.1440(2) 0.0457(12) Uani 1 4 d . . .
C6 C 0.6615(6) 0.5720(4) -0.2171(2) 0.0486(12) Uani 1 4 d . . .
H6 H 0.7614 0.5465 -0.2410 0.091(4) Uiso 1 4 calc R . .
C7 C 0.4711(6) 0.5366(4) -0.2447(2) 0.0456(12) Uani 1 4 d . . .
H7 H 0.4427 0.4610 -0.2376 0.091(4) Uiso 1 4 calc R . .
C8 C 0.4579(6) 0.5711(4) -0.3156(2) 0.0490(12) Uani 1 4 d . . .
H8 H 0.5603 0.5477 -0.3390 0.091(4) Uiso 1 4 calc R . .
C9 C 0.2679(7) 0.5654(4) -0.3538(2) 0.0487(12) Uani 1 4 d . . .
C11 C 0.2433(6) 0.6827(4) -0.3481(2) 0.0473(12) Uani 1 4 d . . .
C12 C 0.4329(6) 0.6978(4) -0.3109(2) 0.0452(11) Uani 1 4 d . . .
H12 H 0.5198 0.7404 -0.3330 0.091(4) Uiso 1 4 calc R . .
C13 C 0.3429(6) 0.6181(3) -0.2151(2) 0.0462(12) Uani 1 4 d . . .
H13a H 0.2156 0.6122 -0.2332 0.091(4) Uiso 1 4 calc R . .
H13b H 0.3511 0.6140 -0.1686 0.091(4) Uiso 1 4 calc R . .
C14 C 0.6316(7) 0.7669(4) -0.0921(3) 0.0534(13) Uani 1 4 d . . .
C15 C 0.6571(10) 0.8194(5) 0.0151(3) 0.113(3) Uani 1 4 d . . .
H15a H 0.7229 0.8000 0.0555 0.109(5) Uiso 1 4 calc R . .
H15b H 0.5273 0.8129 0.0179 0.109(5) Uiso 1 4 calc R . .
H15c H 0.6858 0.8922 0.0049 0.109(5) Uiso 1 4 calc R . .
C16 C 0.6643(6) 0.4907(4) -0.0959(2) 0.0495(12) Uani 1 4 d . . .
C17 C 0.7690(9) 0.4013(4) 0.0007(3) 0.0806(18) Uani 1 4 d . . .
H17a H 0.8690 0.4037 0.0342 0.109(5) Uiso 1 4 calc R . .
H17b H 0.7657 0.3323 -0.0196 0.109(5) Uiso 1 4 calc R . .
H17c H 0.6552 0.4135 0.0187 0.109(5) Uiso 1 4 calc R . .
C18 C 0.1268(7) 0.4791(4) -0.3566(3) 0.0536(13) Uani 1 4 d . . .
C19 C -0.1107(8) 0.3918(5) -0.4205(3) 0.092(2) Uani 1 4 d . . .
H19a H -0.1668 0.3912 -0.4641 0.109(5) Uiso 1 4 calc R . .
H19b H -0.2010 0.4107 -0.3923 0.109(5) Uiso 1 4 calc R . .
H19c H -0.0622 0.3220 -0.4094 0.109(5) Uiso 1 4 calc R . .
C20 C 0.0628(7) 0.7392(4) -0.3460(2) 0.0537(13) Uani 1 4 d . . .
C21 C -0.0903(7) 0.9039(4) -0.3466(3) 0.0832(19) Uani 1 4 d . . .
H21a H -0.0622 0.9791 -0.3453 0.109(5) Uiso 1 4 calc R . .
H21b H -0.1540 0.8854 -0.3102 0.109(5) Uiso 1 4 calc R . .
H21c H -0.1667 0.8876 -0.3855 0.109(5) Uiso 1 4 calc R . .

loop_
_atom_site_aniso_label
_atom_site_aniso_U_11
_atom_site_aniso_U_22
_atom_site_aniso_U_33
_atom_site_aniso_U_23
_atom_site_aniso_U_13
_atom_site_aniso_U_12
O4 0.0438(17) 0.051(2) 0.061(2) -0.0018(17) 0.0034(15) -0.0042(17)
O10 0.071(2) 0.068(2) 0.0409(19) 0.0013(19) 0.0105(17) -0.0010(19)
O14 0.104(3) 0.120(4) 0.073(3) -0.022(3) -0.003(2) 0.061(3)
O15 0.104(3) 0.099(3) 0.051(2) -0.010(2) -0.007(2) 0.036(3)
O16 0.057(2) 0.071(2) 0.076(3) 0.019(2) -0.0050(19) -0.016(2)
O17 0.072(2) 0.062(2) 0.052(2) 0.0061(19) -0.0049(18) -0.0056(19)
O18 0.095(3) 0.077(3) 0.086(3) 0.022(3) -0.012(2) -0.032(2)
O19 0.070(2) 0.072(3) 0.067(2) -0.011(2) -0.008(2) -0.018(2)
O20 0.064(3) 0.074(3) 0.127(4) -0.001(3) 0.012(2) -0.009(2)
O21 0.053(2) 0.052(2) 0.109(3) 0.005(2) 0.027(2) 0.0020(18)
C1 0.049(3) 0.040(3) 0.046(3) -0.003(2) 0.008(2) 0.002(2)
C2 0.044(2) 0.047(3) 0.044(3) 0.000(2) 0.009(2) -0.001(2)
C3 0.038(3) 0.046(3) 0.049(3) -0.003(2) 0.004(2) 0.000(2)
C5 0.039(3) 0.047(3) 0.051(3) -0.002(3) 0.002(2) 0.001(2)
C6 0.046(3) 0.047(3) 0.053(3) -0.002(2) 0.008(2) 0.001(2)
C7 0.045(3) 0.041(3) 0.051(3) -0.002(2) 0.007(2) 0.002(2)
C8 0.048(3) 0.051(3) 0.049(3) -0.006(3) 0.010(2) -0.004(2)
C9 0.058(3) 0.052(3) 0.037(3) -0.003(2) 0.009(2) -0.001(3)
C11 0.056(3) 0.046(3) 0.040(3) 0.003(2) 0.005(2) 0.001(2)
C12 0.046(3) 0.045(3) 0.045(3) 0.000(2) 0.005(2) -0.002(2)
C13 0.044(2) 0.044(3) 0.051(3) 0.004(2) 0.007(2) -0.003(2)
C14 0.045(3) 0.062(3) 0.053(3) -0.002(3) 0.008(2) 0.003(3)
C15 0.143(6) 0.133(6) 0.062(4) -0.032(4) 0.002(4) 0.034(5)
C16 0.045(3) 0.050(3) 0.054(3) 0.005(3) 0.004(2) 0.006(2)
C17 0.101(5) 0.079(4) 0.060(3) 0.021(3) 0.000(3) -0.009(4)
C18 0.054(3) 0.046(3) 0.060(4) -0.005(3) 0.000(3) 0.004(3)
C19 0.073(4) 0.085(5) 0.113(5) -0.015(4) -0.011(4) -0.018(4)
C20 0.055(3) 0.048(3) 0.056(3) 0.004(3) -0.003(2) -0.006(3)
C21 0.062(4) 0.067(4) 0.127(6) 0.007(4) 0.040(4) 0.015(3)

loop_
_geom_bond_atom_site_label_1
_geom_bond_atom_site_label_2
_geom_bond_distance
_geom_bond_site_symmetry_2
_geom_bond_publ_flag
O4 C3 1.440(5) . ?
O4 C5 1.442(5) . ?
O10 C11 1.438(5) . ?
O10 C9 1.440(6) . ?
O14 C14 1.189(5) . ?
O15 C14 1.296(5) . ?
O15 C15 1.453(6) . ?
O16 C16 1.197(5) . ?
O17 C16 1.331(5) . ?
O17 C17 1.458(6) . ?
O18 C18 1.194(6) . ?
O19 C18 1.318(5) . ?
O19 C19 1.446(6) . ?
O20 C20 1.205(5) . ?
O21 C20 1.294(5) . ?
O21 C21 1.458(5) . ?
C1 C12 1.521(6) . ?
C1 C13 1.538(6) . ?
C1 C2 1.546(6) . ?
C2 C3 1.514(6) . ?
C2 C6 1.599(6) . ?
C3 C14 1.486(7) . ?
C3 C5 1.506(6) . ?
C5 C16 1.496(7) . ?
C5 C6 1.533(6) . ?
C6 C7 1.516(6) . ?
C7 C8 1.539(6) . ?
C7 C13 1.555(6) . ?
C8 C9 1.530(6) . ?
C8 C12 1.595(6) . ?
C9 C11 1.481(6) . ?
C9 C18 1.487(7) . ?
C11 C20 1.501(7) . ?
C11 C12 1.529(6) . ?
